data_2221611
loop_
_publ_author_name
'Jayarama, A.'
'Ng, Seik Weng'

_publ_section_title
;
 3-[4-(Dimethylamino)phenyl]-1-(3-pyridyl)prop-2-en-1-one
;
_journal_coeditor_code BT2931
_journal_issue 5
_journal_name_full 'Acta Crystallographica Section E'
_journal_page_first o1066
_journal_paper_doi 10.1107/S1600536809013956
_journal_volume 65
_journal_year 2009
_chemical_formula_iupac 'C16 H16 N2 O'
_chemical_formula_moiety 'C16 H16 N2 O'
_chemical_formula_sum 'C16 H16 N2 O'
_chemical_formula_weight 252.31
_chemical_name_systematic
;
3-[4-(Dimethylamino)phenyl]-1-(3-pyridyl)prop-2-en-1-one
;
_space_group_IT_number 15
_symmetry_cell_setting monoclinic
_symmetry_space_group_name_Hall '-C 2yc'
_symmetry_space_group_name_H-M 'C 1 2/c 1'
_atom_sites_solution_hydrogens geom
_atom_sites_solution_primary direct
_atom_sites_solution_secondary difmap
_audit_creation_method SHELXL97
_cell_angle_alpha 90.00
_cell_angle_beta 107.205(3)
_cell_angle_gamma 90.00
_cell_formula_units_Z 8
_cell_length_a 14.6672(6)
_cell_length_b 11.0644(4)
_cell_length_c 16.7272(6)
_cell_measurement_reflns_used 1330
_cell_measurement_temperature 100(2)
_cell_measurement_theta_max 24.9
_cell_measurement_theta_min 2.5
_cell_volume 2593.08(17)
_computing_cell_refinement 'SAINT (Bruker, 2007)'
_computing_data_collection 'APEX2 (Bruker, 2007)'
_computing_data_reduction 'SAINT (Bruker, 2007)'
_computing_molecular_graphics 'X-SEED (Barbour, 2001)'
_computing_publication_material 'publCIF (Westrip, 2009)'
_computing_structure_refinement 'SHELXL97 (Sheldrick, 2008)'
_computing_structure_solution 'SHELXS97 (Sheldrick, 2008)'
_diffrn_ambient_temperature 100(2)
_diffrn_measured_fraction_theta_full 1.000
_diffrn_measured_fraction_theta_max 1.000
_diffrn_measurement_device_type 'Bruker SMART APEX'
_diffrn_measurement_method \w
_diffrn_radiation_monochromator graphite
_diffrn_radiation_source 'fine-focus sealed tube'
_diffrn_radiation_type MoK\a
_diffrn_radiation_wavelength 0.71073
_diffrn_reflns_av_R_equivalents 0.0634
_diffrn_reflns_av_sigmaI/netI 0.0607
_diffrn_reflns_limit_h_max 18
_diffrn_reflns_limit_h_min -19
_diffrn_reflns_limit_k_max 14
_diffrn_reflns_limit_k_min -14
_diffrn_reflns_limit_l_max 21
_diffrn_reflns_limit_l_min -21
_diffrn_reflns_number 11747
_diffrn_reflns_theta_full 27.50
_diffrn_reflns_theta_max 27.50
_diffrn_reflns_theta_min 2.35
_diffrn_standards_decay_% 0
_diffrn_standards_interval_count 0
_diffrn_standards_interval_time 0
_diffrn_standards_number 0
_exptl_absorpt_coefficient_mu 0.082
_exptl_absorpt_correction_type none
_exptl_crystal_colour orange
_exptl_crystal_density_diffrn 1.293
_exptl_crystal_density_method 'not measured'
_exptl_crystal_description plate
_exptl_crystal_F_000 1072
_exptl_crystal_size_max 0.20
_exptl_crystal_size_mid 0.20
_exptl_crystal_size_min 0.03
_refine_diff_density_max 0.220
_refine_diff_density_min -0.275
_refine_ls_extinction_method none
_refine_ls_goodness_of_fit_ref 1.020
_refine_ls_hydrogen_treatment constr
_refine_ls_matrix_type full
_refine_ls_number_parameters 174
_refine_ls_number_reflns 2976
_refine_ls_number_restraints 0
_refine_ls_restrained_S_all 1.020
_refine_ls_R_factor_all 0.1024
_refine_ls_R_factor_gt 0.0545
_refine_ls_shift/su_max 0.001
_refine_ls_shift/su_mean 0.001
_refine_ls_structure_factor_coef Fsqd
_refine_ls_weighting_details 'calc w = 1/[\s^2^(Fo^2^)+(0.0648P)^2^+0.8849P] where P=(Fo^2^+2Fc^2^)/3'
_refine_ls_weighting_scheme calc
_refine_ls_wR_factor_gt 0.1227
_refine_ls_wR_factor_ref 0.1471
_reflns_number_gt 1817
_reflns_number_total 2976
_reflns_threshold_expression I>2\s(I)
_cod_data_source_file bt2931.cif
_cod_data_source_block I
_cod_original_cell_volume 2593.1(2)
_cod_original_sg_symbol_H-M 'C 2/c'
_cod_database_code 2221611
_cod_database_fobs_code 2221611

loop_
_symmetry_equiv_pos_as_xyz
'x, y, z'
'-x, y, -z+1/2'
'x+1/2, y+1/2, z'
'-x+1/2, y+1/2, -z+1/2'
'-x, -y, -z'
'x, -y, z-1/2'
'-x+1/2, -y+1/2, -z'
'x+1/2, -y+1/2, z-1/2'

loop_
_atom_site_type_symbol
_atom_site_label
_atom_site_fract_x
_atom_site_fract_y
_atom_site_fract_z
_atom_site_U_iso_or_equiv
_atom_site_adp_type
_atom_site_calc_flag
_atom_site_refinement_flags
_atom_site_occupancy
_atom_site_disorder_assembly
_atom_site_disorder_group
O O1 0.70214(10) 0.23165(12) 0.74962(8) 0.0328(4) Uani d . 1 . .
N N1 0.60015(14) 0.57819(16) 0.86721(11) 0.0408(5) Uani d . 1 . .
N N2 0.89331(12) 0.58854(14) 0.38128(10) 0.0270(4) Uani d . 1 . .
C C1 0.55057(16) 0.5062(2) 0.90340(14) 0.0394(6) Uani d . 1 . .
H H1 0.5185 0.5423 0.9390 0.047 Uiso calc R 1 . .
C C2 0.54329(15) 0.3828(2) 0.89203(13) 0.0314(5) Uani d . 1 . .
H H2 0.5073 0.3354 0.9192 0.038 Uiso calc R 1 . .
C C3 0.58905(14) 0.33046(18) 0.84076(12) 0.0273(5) Uani d . 1 . .
H H3 0.5855 0.2455 0.8322 0.033 Uiso calc R 1 . .
C C4 0.64088(13) 0.40126(16) 0.80103(11) 0.0242(4) Uani d . 1 . .
C C5 0.64452(15) 0.52517(17) 0.81678(12) 0.0292(5) Uani d . 1 . .
H H5 0.6802 0.5746 0.7905 0.035 Uiso calc R 1 . .
C C6 0.69040(13) 0.34254(16) 0.74515(12) 0.0240(4) Uani d . 1 . .
C C7 0.72162(14) 0.41654(17) 0.68607(12) 0.0268(5) Uani d . 1 . .
H H7 0.7108 0.5013 0.6846 0.032 Uiso calc R 1 . .
C C8 0.76531(13) 0.36800(17) 0.63362(11) 0.0250(4) Uani d . 1 . .
H H8 0.7750 0.2831 0.6380 0.030 Uiso calc R 1 . .
C C9 0.79945(13) 0.42798(16) 0.57141(11) 0.0226(4) Uani d . 1 . .
C C10 0.83957(14) 0.35986(17) 0.51975(12) 0.0259(5) Uani d . 1 . .
H H10 0.8451 0.2748 0.5277 0.031 Uiso calc R 1 . .
C C11 0.87122(14) 0.41098(16) 0.45818(12) 0.0254(4) Uani d . 1 . .
H H11 0.8973 0.3610 0.4243 0.030 Uiso calc R 1 . .
C C12 0.86545(13) 0.53701(16) 0.44457(11) 0.0225(4) Uani d . 1 . .
C C13 0.82739(14) 0.60643(17) 0.49786(12) 0.0258(5) Uani d . 1 . .
H H13 0.8240 0.6918 0.4916 0.031 Uiso calc R 1 . .
C C14 0.79515(14) 0.55355(17) 0.55848(12) 0.0258(4) Uani d . 1 . .
H H14 0.7692 0.6032 0.5927 0.031 Uiso calc R 1 . .
C C15 0.93708(15) 0.51553(18) 0.33043(13) 0.0316(5) Uani d . 1 . .
H H15A 0.8972 0.4445 0.3097 0.047 Uiso calc R 1 . .
H H15B 1.0006 0.4894 0.3644 0.047 Uiso calc R 1 . .
H H15C 0.9429 0.5635 0.2829 0.047 Uiso calc R 1 . .
C C16 0.91164(16) 0.71857(17) 0.38199(13) 0.0332(5) Uani d . 1 . .
H H16A 0.8521 0.7627 0.3761 0.050 Uiso calc R 1 . .
H H16B 0.9364 0.7392 0.3353 0.050 Uiso calc R 1 . .
H H16C 0.9587 0.7409 0.4350 0.050 Uiso calc R 1 . .

loop_
_atom_site_aniso_label
_atom_site_aniso_U_11
_atom_site_aniso_U_22
_atom_site_aniso_U_33
_atom_site_aniso_U_12
_atom_site_aniso_U_13
_atom_site_aniso_U_23
O1 0.0461(9) 0.0199(7) 0.0374(8) -0.0033(6) 0.0201(7) -0.0016(6)
N1 0.0568(13) 0.0308(10) 0.0438(11) 0.0060(9) 0.0286(10) 0.0004(8)
N2 0.0349(10) 0.0210(8) 0.0292(9) 0.0003(7) 0.0159(8) 0.0011(7)
C1 0.0485(15) 0.0406(13) 0.0372(13) 0.0114(11) 0.0252(12) 0.0032(10)
C2 0.0320(12) 0.0370(12) 0.0291(11) -0.0004(9) 0.0152(9) 0.0073(9)
C3 0.0316(11) 0.0232(10) 0.0268(11) -0.0005(9) 0.0083(9) 0.0011(8)
C4 0.0254(10) 0.0241(10) 0.0228(10) 0.0011(8) 0.0069(8) 0.0009(8)
C5 0.0373(12) 0.0242(10) 0.0307(11) 0.0013(9) 0.0170(10) 0.0012(8)
C6 0.0268(11) 0.0210(10) 0.0245(10) -0.0036(8) 0.0079(9) -0.0016(8)
C7 0.0311(11) 0.0207(10) 0.0295(11) 0.0012(8) 0.0105(9) 0.0016(8)
C8 0.0302(11) 0.0196(9) 0.0262(10) -0.0024(8) 0.0099(9) -0.0016(8)
C9 0.0231(10) 0.0207(9) 0.0248(10) -0.0010(8) 0.0084(8) -0.0013(8)
C10 0.0318(11) 0.0179(9) 0.0289(11) -0.0004(8) 0.0106(9) -0.0005(8)
C11 0.0292(11) 0.0211(10) 0.0281(10) 0.0001(8) 0.0119(9) -0.0046(8)
C12 0.0216(10) 0.0226(10) 0.0231(10) -0.0014(8) 0.0065(8) -0.0003(8)
C13 0.0315(11) 0.0163(9) 0.0311(11) 0.0000(8) 0.0115(9) -0.0004(8)
C14 0.0285(11) 0.0216(9) 0.0302(11) 0.0024(8) 0.0130(9) -0.0023(8)
C15 0.0349(12) 0.0307(11) 0.0335(11) -0.0019(9) 0.0164(10) 0.0003(9)
C16 0.0405(13) 0.0233(10) 0.0394(12) -0.0023(9) 0.0174(10) 0.0045(9)

loop_
_atom_type_symbol
_atom_type_description
_atom_type_scat_dispersion_real
_atom_type_scat_dispersion_imag
_atom_type_scat_source
C C 0.0033 0.0000 'International Tables Vol C Tables 4.2.6.8 and 6.1.1.4'
H H 0.0000 0.0000 'International Tables Vol C Tables 4.2.6.8 and 6.1.1.4'
N N 0.0061 0.0000 'International Tables Vol C Tables 4.2.6.8 and 6.1.1.4'
O O 0.0106 0.0000 'International Tables Vol C Tables 4.2.6.8 and 6.1.1.4'

loop_
_geom_angle_atom_site_label_1
_geom_angle_atom_site_label_2
_geom_angle_atom_site_label_3
_geom_angle_site_symmetry_1
_geom_angle_site_symmetry_3
_geom_angle
_geom_angle_publ_flag
C1 N1 C5 . . 116.96(18) ?
C12 N2 C15 . . 120.43(15) ?
C12 N2 C16 . . 120.01(16) ?
C15 N2 C16 . . 116.07(16) ?
N1 C1 C2 . . 123.9(2) ?
N1 C1 H1 . . 118.1 ?
C2 C1 H1 . . 118.1 ?
C3 C2 C1 . . 118.4(2) ?
C3 C2 H2 . . 120.8 ?
C1 C2 H2 . . 120.8 ?
C2 C3 C4 . . 120.10(18) ?
C2 C3 H3 . . 120.0 ?
C4 C3 H3 . . 120.0 ?
C3 C4 C5 . . 117.36(18) ?
C3 C4 C6 . . 119.39(17) ?
C5 C4 C6 . . 123.24(17) ?
N1 C5 C4 . . 123.34(19) ?
N1 C5 H5 . . 118.3 ?
C4 C5 H5 . . 118.3 ?
O1 C6 C7 . . 122.12(17) ?
O1 C6 C4 . . 118.59(17) ?
C7 C6 C4 . . 119.28(16) ?
C8 C7 C6 . . 121.66(17) ?
C8 C7 H7 . . 119.2 ?
C6 C7 H7 . . 119.2 ?
C7 C8 C9 . . 128.46(18) ?
C7 C8 H8 . . 115.8 ?
C9 C8 H8 . . 115.8 ?
C10 C9 C14 . . 116.44(17) ?
C10 C9 C8 . . 119.74(17) ?
C14 C9 C8 . . 123.82(17) ?
C11 C10 C9 . . 122.61(17) ?
C11 C10 H10 . . 118.7 ?
C9 C10 H10 . . 118.7 ?
C10 C11 C12 . . 120.76(18) ?
C10 C11 H11 . . 119.6 ?
C12 C11 H11 . . 119.6 ?
N2 C12 C13 . . 121.80(16) ?
N2 C12 C11 . . 121.30(17) ?
C13 C12 C11 . . 116.87(17) ?
C14 C13 C12 . . 121.51(17) ?
C14 C13 H13 . . 119.2 ?
C12 C13 H13 . . 119.2 ?
C13 C14 C9 . . 121.77(18) ?
C13 C14 H14 . . 119.1 ?
C9 C14 H14 . . 119.1 ?
N2 C15 H15A . . 109.5 ?
N2 C15 H15B . . 109.5 ?
H15A C15 H15B . . 109.5 ?
N2 C15 H15C . . 109.5 ?
H15A C15 H15C . . 109.5 ?
H15B C15 H15C . . 109.5 ?
N2 C16 H16A . . 109.5 ?
N2 C16 H16B . . 109.5 ?
H16A C16 H16B . . 109.5 ?
N2 C16 H16C . . 109.5 ?
H16A C16 H16C . . 109.5 ?
H16B C16 H16C . . 109.5 ?

loop_
_geom_bond_atom_site_label_1
_geom_bond_atom_site_label_2
_geom_bond_site_symmetry_2
_geom_bond_distance
_geom_bond_publ_flag
O1 C6 . 1.238(2) ?
N1 C1 . 1.338(3) ?
N1 C5 . 1.343(2) ?
N2 C12 . 1.367(2) ?
N2 C15 . 1.453(2) ?
N2 C16 . 1.463(2) ?
C1 C2 . 1.378(3) ?
C1 H1 . 0.9500 ?
C2 C3 . 1.365(3) ?
C2 H2 . 0.9500 ?
C3 C4 . 1.390(3) ?
C3 H3 . 0.9500 ?
C4 C5 . 1.394(3) ?
C4 C6 . 1.492(2) ?
C5 H5 . 0.9500 ?
C6 C7 . 1.458(3) ?
C7 C8 . 1.342(2) ?
C7 H7 . 0.9500 ?
C8 C9 . 1.443(2) ?
C8 H8 . 0.9500 ?
C9 C10 . 1.401(2) ?
C9 C14 . 1.405(3) ?
C10 C11 . 1.371(3) ?
C10 H10 . 0.9500 ?
C11 C12 . 1.411(2) ?
C11 H11 . 0.9500 ?
C12 C13 . 1.411(3) ?
C13 C14 . 1.370(3) ?
C13 H13 . 0.9500 ?
C14 H14 . 0.9500 ?
C15 H15A . 0.9800 ?
C15 H15B . 0.9800 ?
C15 H15C . 0.9800 ?
C16 H16A . 0.9800 ?
C16 H16B . 0.9800 ?
C16 H16C . 0.9800 ?

loop_
_geom_torsion_atom_site_label_1
_geom_torsion_atom_site_label_2
_geom_torsion_atom_site_label_3
_geom_torsion_atom_site_label_4
_geom_torsion_site_symmetry_1
_geom_torsion_site_symmetry_2
_geom_torsion_site_symmetry_3
_geom_torsion_site_symmetry_4
_geom_torsion
_geom_torsion_publ_flag
C5 N1 C1 C2 . . . . 0.3(3) ?
N1 C1 C2 C3 . . . . -0.1(3) ?
C1 C2 C3 C4 . . . . -0.4(3) ?
C2 C3 C4 C5 . . . . 0.8(3) ?
C2 C3 C4 C6 . . . . -179.95(18) ?
C1 N1 C5 C4 . . . . 0.1(3) ?
C3 C4 C5 N1 . . . . -0.6(3) ?
C6 C4 C5 N1 . . . . -179.85(19) ?
C3 C4 C6 O1 . . . . -15.8(3) ?
C5 C4 C6 O1 . . . . 163.44(19) ?
C3 C4 C6 C7 . . . . 162.98(18) ?
C5 C4 C6 C7 . . . . -17.8(3) ?
O1 C6 C7 C8 . . . . -0.4(3) ?
C4 C6 C7 C8 . . . . -179.08(18) ?
C6 C7 C8 C9 . . . . 179.34(18) ?
C7 C8 C9 C10 . . . . -177.03(19) ?
C7 C8 C9 C14 . . . . 2.9(3) ?
C14 C9 C10 C11 . . . . -1.5(3) ?
C8 C9 C10 C11 . . . . 178.42(18) ?
C9 C10 C11 C12 . . . . 0.6(3) ?
C15 N2 C12 C13 . . . . 176.60(17) ?
C16 N2 C12 C13 . . . . 18.5(3) ?
C15 N2 C12 C11 . . . . -5.1(3) ?
C16 N2 C12 C11 . . . . -163.19(18) ?
C10 C11 C12 N2 . . . . -177.40(18) ?
C10 C11 C12 C13 . . . . 1.0(3) ?
N2 C12 C13 C14 . . . . 176.66(18) ?
C11 C12 C13 C14 . . . . -1.7(3) ?
C12 C13 C14 C9 . . . . 0.8(3) ?
C10 C9 C14 C13 . . . . 0.8(3) ?
C8 C9 C14 C13 . . . . -179.16(18) ?

loop_
_cod_related_entry_id
_cod_related_entry_database
_cod_related_entry_code
1 ChemSpider 4716499
